data_4032599
loop_
_publ_author_name
'Mishra, Uttam K.'
'Yadav, Sonu'
'Ramasastry, S. S. V.'

_publ_section_title
;
 One-Pot Multicatalytic Approaches for the Synthesis of
 Cyclohepta[b]indoles, Indolotropones, and Tetrahydrocarbazoles.
;
_journal_issue 13
_journal_name_full 'The Journal of organic chemistry'
_journal_page_first 6729
_journal_page_last 6737
_journal_paper_doi 10.1021/acs.joc.7b00865
_journal_volume 82
_journal_year 2017
_chemical_formula_moiety 'C20 H19 N O2 S'
_chemical_formula_sum 'C20 H19 N O2 S'
_chemical_formula_weight 337.45
_space_group_crystal_system monoclinic
_space_group_IT_number 15
_space_group_name_Hall '-C 2yc'
_space_group_name_H-M_alt 'C 1 2/c 1'
_symmetry_Int_Tables_number 15
_symmetry_space_group_name_Hall '-C 2yc'
_symmetry_space_group_name_H-M 'C 1 2/c 1'
_atom_sites_solution_primary iterative
_audit_creation_date 2016-11-15
_audit_creation_method
;
Olex2 1.2
(compiled 2016.11.07 svn.r3352 for OlexSys, GUI svn.r5261)
;
_cell_angle_alpha 90
_cell_angle_beta 100.741(15)
_cell_angle_gamma 90
_cell_formula_units_Z 8
_cell_length_a 16.978(5)
_cell_length_b 11.307(3)
_cell_length_c 18.072(5)
_cell_measurement_reflns_used 2485
_cell_measurement_temperature 293
_cell_measurement_theta_max 27.5
_cell_measurement_theta_min 3.0
_cell_volume 3408.5(17)
_computing_cell_refinement
;
CrystalClear-SM Expert 2.0 r15 (Rigaku, 2011)
;
_computing_data_collection
;
CrystalClear-SM Expert 2.0 r15 (Rigaku, 2011)
;
_computing_data_reduction
;
CrystalClear-SM Expert 2.0 r15 (Rigaku, 2011)
;
_computing_molecular_graphics 'Olex2 (Dolomanov et al., 2009)'
_computing_publication_material 'Olex2 (Dolomanov et al., 2009)'
_computing_structure_refinement 'olex2.refine (Bourhis et al., 2015)'
_computing_structure_solution 'olex2.solve (Bourhis et al., 2015)'
_diffrn_ambient_temperature 293
_diffrn_detector CCD
_diffrn_detector_area_resol_mean 13.6612
_diffrn_measured_fraction_theta_full 0.9894
_diffrn_measured_fraction_theta_max 0.9894
_diffrn_measurement_details
;
scan:
    Number of images: 483
               Slice: -69.0000 - 75.9000
         Image width: 0.3000
            Exp time: 10.0000
       Rotation axis: Omega
               Omega: 0.0000
                 Chi: 54.0000
                 Phi: 120.0000
                 XTD: 49.8600
              2theta: 29.8900
scan:
    Number of images: 533
               Slice: -69.0000 - 90.9000
         Image width: 0.3000
            Exp time: 10.0000
       Rotation axis: Omega
               Omega: 0.0000
                 Chi: 54.0000
                 Phi: 0.0000
                 XTD: 49.8600
              2theta: 29.8900
scan:
    Number of images: 500
               Slice: -32.0000 - 118.0000
         Image width: 0.3000
            Exp time: 10.0000
       Rotation axis: Omega
               Omega: 0.0000
                 Chi: 54.0000
                 Phi: 240.0000
                 XTD: 49.8600
              2theta: 29.8900
;
_diffrn_measurement_device
;
XtaLABmini: Fixed Chi 2 circle
;
_diffrn_measurement_device_type
;
Rigaku Mercury375R (2x2 bin mode)
;
_diffrn_measurement_method 'profile data from \w-scans'
_diffrn_measurement_specimen_support Fiber
_diffrn_orient_matrix_type d*Trek
_diffrn_orient_matrix_UB_11 -0.059146
_diffrn_orient_matrix_UB_12 -0.009245
_diffrn_orient_matrix_UB_13 0.003200
_diffrn_orient_matrix_UB_21 -0.009798
_diffrn_orient_matrix_UB_22 0.034739
_diffrn_orient_matrix_UB_23 -0.080738
_diffrn_orient_matrix_UB_31 -0.003726
_diffrn_orient_matrix_UB_32 -0.051786
_diffrn_orient_matrix_UB_33 -0.021830
_diffrn_radiation_monochromator 'Graphite Monochromator'
_diffrn_radiation_type 'Mo K\a'
_diffrn_radiation_wavelength 0.71073
_diffrn_reflns_av_R_equivalents 0.0723
_diffrn_reflns_av_unetI/netI 0.0634
_diffrn_reflns_limit_h_max 14
_diffrn_reflns_limit_h_min -20
_diffrn_reflns_limit_k_max 13
_diffrn_reflns_limit_k_min -12
_diffrn_reflns_limit_l_max 21
_diffrn_reflns_limit_l_min -21
_diffrn_reflns_number 6802
_diffrn_reflns_theta_full 25.0265
_diffrn_reflns_theta_max 25.03
_diffrn_reflns_theta_min 3.02
_diffrn_source 'Sealed Tube'
_diffrn_source_current 12.0
_diffrn_source_power 0.6
_diffrn_source_voltage 50.0
_diffrn_standards_number 0
_exptl_absorpt_coefficient_mu 0.202
_exptl_absorpt_correction_T_max 1.000
_exptl_absorpt_correction_T_min 0.889
_exptl_absorpt_correction_type multi-scan
_exptl_crystal_colour Colorless
_exptl_crystal_density_diffrn 1.3151
_exptl_crystal_density_method "'not measured'"
_exptl_crystal_description Prism
_exptl_crystal_F_000 1425.5972
_exptl_crystal_size_max 0.27
_exptl_crystal_size_mid 0.24
_exptl_crystal_size_min 0.22
_refine_diff_density_max 0.4656
_refine_diff_density_min -0.4082
_refine_diff_density_rms 0.0665
_refine_ls_d_res_high 0.8400
_refine_ls_d_res_low 6.7373
_refine_ls_goodness_of_fit_ref 1.2877
_refine_ls_hydrogen_treatment constr
_refine_ls_matrix_type full
_refine_ls_number_constraints 33
_refine_ls_number_parameters 217
_refine_ls_number_reflns 2976
_refine_ls_number_restraints 0
_refine_ls_restrained_S_all 1.2877
_refine_ls_R_factor_all 0.0987
_refine_ls_R_factor_gt 0.0708
_refine_ls_shift/su_max 0.0000
_refine_ls_shift/su_mean 0.0000
_refine_ls_structure_factor_coef Fsqd
_refine_ls_weighting_details 'w=1/[\s^2^(Fo^2^)+(0.1P)^2^] where P=(Fo^2^+2Fc^2^)/3'
_refine_ls_weighting_scheme calc
_refine_ls_wR_factor_gt 0.1921
_refine_ls_wR_factor_ref 0.2270
_reflns_Friedel_coverage 0.0
_reflns_limit_h_max 19
_reflns_limit_h_min -20
_reflns_limit_k_max 13
_reflns_limit_k_min 0
_reflns_limit_l_max 21
_reflns_limit_l_min 0
_reflns_number_gt 2036
_reflns_number_total 2976
_reflns_threshold_expression I>=2u(I)
_cod_data_source_file jo7b00865_si_002.cif
_cod_data_source_block abc
_cod_depositor_comments
;
The following automatic conversions were performed:

'_exptl_absorpt_correction_type' value 'Multi-scan' changed to
'multi-scan' according to
/home/data/users/saulius/crontab/automatic-downloads/rss-feeds/ACS/lib/dictionaries/cif_core.dic
dictionary named 'cif_core.dic' version 2.4.2 from 2011-04-26.

Automatic conversion script
Id: cif_fix_values 4973 2017-02-22 13:04:09Z antanas 

 Adding full bibliography for 4032599.cif.
;
_cod_database_code 4032599
_olex2_refinement_description
;
1. Fixed Uiso
 At 1.2 times of:
  All C(H) groups, All C(H,H) groups
 At 1.5 times of:
  All C(H,H,H) groups
2.a Secondary CH2 refined with riding coordinates:
 C8(H8a,H8b), C17(H17a,H17b), C21(H21a,H21b)
2.b Aromatic/amide H refined with riding coordinates:
 C16(H16), C20(H20), C22(H22), C1aa(H1aa), C5aa(H5aa), C6(H6), C2aa(H2aa),
 C10(H10), C3aa(H3aa), C4aa(H4aa)
2.c Idealised Me refined as rotating group:
 C6aa(H6aa,H6ab,H6ac)
;
_olex2_submission_special_instructions 'No special instructions were received'

loop_
_space_group_symop_id
_space_group_symop_operation_xyz
1 x,y,z
2 -x,y,-z+1/2
3 -x,-y,-z
4 x,-y,z-1/2
5 x+1/2,y+1/2,z
6 -x+1/2,y+1/2,-z+1/2
7 -x+1/2,-y+1/2,-z
8 x+1/2,-y+1/2,z-1/2

loop_
_atom_site_label
_atom_site_type_symbol
_atom_site_fract_x
_atom_site_fract_y
_atom_site_fract_z
_atom_site_U_iso_or_equiv
_atom_site_adp_type
_atom_site_occupancy
_atom_site_refinement_flags_posn
N3 N 0.30020(16) 0.1559(3) 0.66596(15) 0.0679(8) Uani 1.000000 .
O4 O 0.30681(17) 0.2291(2) 0.79640(14) 0.0881(8) Uani 1.000000 .
C5 C 0.36622(19) 0.0227(3) 0.78810(16) 0.0602(8) Uani 1.000000 .
C7 C 0.3164(2) 0.1121(3) 0.54731(19) 0.0732(10) Uani 1.000000 .
C8 C 0.3864(3) 0.3410(3) 0.6919(2) 0.0902(12) Uani 1.000000 .
H8a H 0.3436(3) 0.3730(3) 0.7148(2) 0.1082(14) Uiso 1.000000 R
H8b H 0.4275(3) 0.3115(3) 0.7322(2) 0.1082(14) Uiso 1.000000 R
C11 C 0.3540(2) 0.2402(3) 0.6438(2) 0.0711(9) Uani 1.000000 .
C13 C 0.2787(2) 0.0734(3) 0.60569(19) 0.0702(9) Uani 1.000000 .
C14 C 0.3621(2) 0.2144(4) 0.5723(2) 0.0782(11) Uani 1.000000 .
C16 C 0.4840(3) 0.3401(6) 0.5637(4) 0.1239(19) Uani 1.000000 .
H16 H 0.5310(3) 0.3274(6) 0.5454(4) 0.149(2) Uiso 1.000000 R
C17 C 0.4103(3) 0.2795(5) 0.5245(3) 0.1149(16) Uani 1.000000 .
H17a H 0.4256(3) 0.2239(5) 0.4889(3) 0.138(2) Uiso 1.000000 R
H17b H 0.3759(3) 0.3383(5) 0.4957(3) 0.138(2) Uiso 1.000000 R
C20 C 0.3065(3) 0.0484(5) 0.4801(2) 0.1018(14) Uani 1.000000 .
H20 H 0.3290(3) 0.0758(5) 0.4402(2) 0.1221(17) Uiso 1.000000 R
C21 C 0.4211(3) 0.4391(5) 0.6539(3) 0.1214(17) Uani 1.000000 .
H21a H 0.3794(3) 0.4710(5) 0.6149(3) 0.146(2) Uiso 1.000000 R
H21b H 0.4374(3) 0.5014(5) 0.6904(3) 0.146(2) Uiso 1.000000 R
C22 C 0.4880(4) 0.4084(6) 0.6206(4) 0.1274(19) Uani 1.000000 .
H22 H 0.5377(4) 0.4400(6) 0.6417(4) 0.153(2) Uiso 1.000000 R
S1 S 0.29085(5) 0.12392(8) 0.75348(5) 0.0695(4) Uani 1.000000 .
O2 O 0.21480(14) 0.0677(3) 0.74738(14) 0.0862(8) Uani 1.000000 .
C0aa C 0.4849(2) -0.1390(3) 0.8473(2) 0.0749(10) Uani 1.000000 .
C1aa C 0.4107(2) -0.1766(3) 0.8091(2) 0.0764(10) Uani 1.000000 .
H1aa H 0.4007(2) -0.2573(3) 0.8035(2) 0.0917(12) Uiso 1.000000 R
C5aa C 0.4979(2) -0.0196(4) 0.8551(2) 0.0821(11) Uani 1.000000 .
H5aa H 0.5471(2) 0.0074(4) 0.8809(2) 0.0985(13) Uiso 1.000000 R
C6 C 0.3519(2) -0.0980(3) 0.77951(19) 0.0687(9) Uani 1.000000 .
H6 H 0.3027(2) -0.1252(3) 0.75378(19) 0.0825(11) Uiso 1.000000 R
C2aa C 0.2311(3) -0.0286(4) 0.6001(2) 0.0921(12) Uani 1.000000 .
H2aa H 0.2061(3) -0.0526(4) 0.6392(2) 0.1105(15) Uiso 1.000000 R
C10 C 0.4400(2) 0.0611(3) 0.8257(2) 0.0760(10) Uani 1.000000 .
H10 H 0.4505(2) 0.1417(3) 0.8312(2) 0.0913(12) Uiso 1.000000 R
C3aa C 0.2229(3) -0.0935(5) 0.5319(3) 0.1212(17) Uani 1.000000 .
H3aa H 0.1912(3) -0.1612(5) 0.5256(3) 0.145(2) Uiso 1.000000 R
C4aa C 0.2627(4) -0.0565(6) 0.4729(3) 0.1268(18) Uani 1.000000 .
H4aa H 0.2593(4) -0.1023(6) 0.4297(3) 0.152(2) Uiso 1.000000 R
C6aa C 0.5494(3) -0.2250(4) 0.8791(3) 0.1096(16) Uani 1.000000 .
H6aa H 0.5258(3) -0.3002(9) 0.8865(19) 0.164(2) Uiso 1.000000 GR
H6ab H 0.5858(12) -0.234(2) 0.8448(10) 0.164(2) Uiso 1.000000 GR
H6ac H 0.5780(14) -0.1960(15) 0.9265(10) 0.164(2) Uiso 1.000000 GR

loop_
_atom_site_aniso_label
_atom_site_aniso_U_11
_atom_site_aniso_U_22
_atom_site_aniso_U_33
_atom_site_aniso_U_12
_atom_site_aniso_U_13
_atom_site_aniso_U_23
N3 0.0636(17) 0.0664(18) 0.0764(17) 0.0045(14) 0.0205(13) 0.0132(14)
O4 0.111(2) 0.0638(16) 0.0978(18) 0.0216(15) 0.0421(15) 0.0002(13)
C5 0.0604(19) 0.0583(19) 0.0647(18) 0.0007(16) 0.0189(15) 0.0023(15)
C7 0.069(2) 0.083(3) 0.067(2) 0.014(2) 0.0143(16) 0.0196(19)
C8 0.093(3) 0.066(2) 0.121(3) -0.004(2) 0.043(2) 0.005(2)
C11 0.066(2) 0.062(2) 0.089(2) 0.0074(17) 0.0239(18) 0.0176(18)
C13 0.0610(19) 0.077(2) 0.070(2) 0.0088(18) 0.0055(16) 0.0134(17)
C14 0.074(2) 0.081(3) 0.084(2) 0.008(2) 0.0286(19) 0.027(2)
C16 0.104(4) 0.151(5) 0.125(4) -0.008(4) 0.044(4) 0.047(4)
C17 0.115(4) 0.125(4) 0.115(3) -0.008(3) 0.048(3) 0.033(3)
C20 0.109(3) 0.125(4) 0.072(3) -0.002(3) 0.017(2) 0.007(3)
C21 0.111(4) 0.110(4) 0.149(4) -0.025(3) 0.040(3) 0.026(3)
C22 0.114(4) 0.132(5) 0.143(5) -0.013(4) 0.043(4) 0.039(4)
S1 0.0676(6) 0.0679(7) 0.0790(6) 0.0097(4) 0.0292(4) 0.0082(4)
O2 0.0569(14) 0.100(2) 0.1097(19) 0.0035(13) 0.0362(13) 0.0254(14)
C0aa 0.071(2) 0.075(3) 0.081(2) 0.0074(19) 0.0209(18) 0.0151(18)
C1aa 0.078(2) 0.064(2) 0.088(2) 0.0025(19) 0.0167(19) 0.0013(18)
C5aa 0.065(2) 0.080(3) 0.096(3) -0.008(2) 0.0015(18) 0.011(2)
C6 0.062(2) 0.066(2) 0.077(2) -0.0014(17) 0.0108(16) 0.0002(17)
C2aa 0.092(3) 0.095(3) 0.084(2) -0.022(2) 0.004(2) 0.010(2)
C10 0.074(2) 0.064(2) 0.089(2) -0.0112(19) 0.0112(19) -0.0006(18)
C3aa 0.120(4) 0.118(4) 0.112(4) -0.020(3) -0.016(3) 0.002(3)
C4aa 0.144(5) 0.149(5) 0.078(3) 0.000(4) -0.002(3) -0.014(3)
C6aa 0.091(3) 0.115(4) 0.124(3) 0.030(3) 0.024(3) 0.036(3)

loop_
_atom_type_symbol
_atom_type_scat_dispersion_real
_atom_type_scat_dispersion_imag
_atom_type_scat_Cromer_Mann_a1
_atom_type_scat_Cromer_Mann_a2
_atom_type_scat_Cromer_Mann_a3
_atom_type_scat_Cromer_Mann_a4
_atom_type_scat_Cromer_Mann_b1
_atom_type_scat_Cromer_Mann_b2
_atom_type_scat_Cromer_Mann_b3
_atom_type_scat_Cromer_Mann_b4
_atom_type_scat_Cromer_Mann_c
_atom_type_scat_source
_atom_type_scat_dispersion_source
H 0.00000 0.00000 0.49300 0.32291 0.14019 0.04081 10.51090 26.12570 3.14236 57.79970 0.0030380000826 'International Tables Volume C Table 6.1.1.4 (pp. 500-502)' 'Henke, Gullikson and Davis, At. Data and Nucl. Data Tables, 1993, 54, 2'
C 0.00347 0.00161 2.31000 1.02000 1.58860 0.86500 20.84390 10.20750 0.56870 51.65120 0.215599998832 'International Tables Volume C Table 6.1.1.4 (pp. 500-502)' 'Henke, Gullikson and Davis, At. Data and Nucl. Data Tables, 1993, 54, 2'
S 0.12424 0.12443 6.90530 5.20340 1.43790 1.58630 1.46790 22.21510 0.25360 56.17200 0.866900026798 'International Tables Volume C Table 6.1.1.4 (pp. 500-502)' 'Henke, Gullikson and Davis, At. Data and Nucl. Data Tables, 1993, 54, 2'
O 0.01158 0.00611 3.04850 2.28680 1.54630 0.86700 13.27710 5.70110 0.32390 32.90890 0.250800013542 'International Tables Volume C Table 6.1.1.4 (pp. 500-502)' 'Henke, Gullikson and Davis, At. Data and Nucl. Data Tables, 1993, 54, 2'
N 0.00653 0.00323 12.21260 3.13220 2.01250 1.16630 0.00570 9.89330 28.99750 0.58260 -11.5290002823 'International Tables Volume C Table 6.1.1.4 (pp. 500-502)' 'Henke, Gullikson and Davis, At. Data and Nucl. Data Tables, 1993, 54, 2'

loop_
_geom_angle_atom_site_label_1
_geom_angle_atom_site_label_2
_geom_angle_atom_site_label_3
_geom_angle
C13 N3 C11 107.9(3)
S1 N3 C11 126.4(2)
S1 N3 C13 121.9(2)
C6 C5 S1 120.2(3)
C10 C5 S1 120.6(3)
C10 C5 C6 119.2(3)
C14 C7 C13 108.3(3)
C20 C7 C13 119.8(4)
C20 C7 C14 131.9(4)
C21 C8 C11 116.2(4)
C8 C11 N3 122.5(3)
C14 C11 N3 107.9(3)
C14 C11 C8 129.4(4)
C7 C13 N3 106.4(3)
C2aa C13 N3 130.9(3)
C2aa C13 C7 122.7(4)
C11 C14 C7 109.4(3)
C17 C14 C7 123.1(4)
C17 C14 C11 127.5(4)
C22 C16 C17 125.1(6)
C16 C17 C14 117.2(4)
C4aa C20 C7 119.7(4)
C22 C21 C8 115.5(5)
C21 C22 C16 124.1(7)
O4 S1 N3 107.25(15)
C5 S1 N3 106.91(14)
C5 S1 O4 107.54(16)
O2 S1 N3 105.65(15)
O2 S1 O4 119.63(17)
O2 S1 C5 109.21(16)
C5aa C0aa C1aa 117.9(3)
C6aa C0aa C1aa 121.6(4)
C6aa C0aa C5aa 120.5(4)
C6 C1aa C0aa 121.6(4)
C10 C5aa C0aa 121.6(4)
C1aa C6 C5 119.6(3)
C3aa C2aa C13 116.8(4)
C5aa C10 C5 120.0(3)
C4aa C3aa C2aa 120.9(5)
C3aa C4aa C20 120.0(5)

loop_
_geom_bond_atom_site_label_1
_geom_bond_atom_site_label_2
_geom_bond_distance
N3 C11 1.429(4)
N3 C13 1.428(4)
N3 S1 1.659(3)
O4 S1 1.418(3)
C5 S1 1.744(3)
C5 C6 1.390(5)
C5 C10 1.379(5)
C7 C13 1.402(5)
C7 C14 1.419(5)
C7 C20 1.396(6)
C8 C11 1.476(5)
C8 C21 1.483(6)
C11 C14 1.356(5)
C13 C2aa 1.401(5)
C14 C17 1.489(5)
C16 C17 1.486(8)
C16 C22 1.278(8)
C20 C4aa 1.393(7)
C21 C22 1.422(7)
S1 O2 1.425(3)
C0aa C1aa 1.385(5)
C0aa C5aa 1.371(5)
C0aa C6aa 1.497(5)
C1aa C6 1.369(5)
C5aa C10 1.374(5)
C2aa C3aa 1.419(7)
C3aa C4aa 1.427(7)
